data_1560440
loop_
_publ_author_name
'Zhang, Yingying'
'Hu, Dandan'
'Yang, Huajun'
'Lin, Jian'
'Wu, Tao'

_publ_section_title
;
 Synthesis, crystal structure, near-IR photoelectric response of two 1-D
 selenides: [Cu 2 MSe 5 ]&#x00B7;[Mn(H + -en) 2 (en)] (M=Ge, Sn)
;
_journal_name_full 'Journal of Solid State Chemistry'
_journal_page_first 61
_journal_page_last 64
_journal_paper_doi 10.1016/j.jssc.2017.04.006
_journal_volume 251
_journal_year 2017
_chemical_formula_sum 'C6 Cu2 Ge Mn N6 Se5'
_chemical_formula_weight 805.57
_space_group_IT_number 14
_space_group_name_Hall '-P 2ybc'
_space_group_name_H-M_alt 'P 1 21/c 1'
_symmetry_cell_setting monoclinic
_symmetry_space_group_name_H-M 'P 1 21/c 1'
_atom_sites_solution_primary direct
_atom_sites_solution_secondary difmap
_cell_angle_alpha 90.00
_cell_angle_beta 100.646(3)
_cell_angle_gamma 90.00
_cell_formula_units_Z 4
_cell_length_a 9.6327(3)
_cell_length_b 20.6934(7)
_cell_length_c 10.3704(3)
_cell_measurement_reflns_used 4376
_cell_measurement_temperature 293(2)
_cell_measurement_theta_max 28.4750
_cell_measurement_theta_min 3.6260
_cell_volume 2031.58(11)
_computing_structure_refinement 'SHELXL-97 (Sheldrick, 1997)'
_computing_structure_solution 'SHELXS-97 (Sheldrick, 1990)'
_diffrn_ambient_temperature 293(2)
_diffrn_measured_fraction_theta_full 0.999
_diffrn_measured_fraction_theta_max 0.999
_diffrn_measurement_device_type 'Xcalibur, Atlas, Gemini'
_diffrn_radiation_monochromator graphite
_diffrn_radiation_source 'fine-focus sealed tube'
_diffrn_radiation_type MoK\a
_diffrn_radiation_wavelength 0.71073
_diffrn_reflns_av_R_equivalents 0.0440
_diffrn_reflns_av_sigmaI/netI 0.0483
_diffrn_reflns_limit_h_max 11
_diffrn_reflns_limit_h_min -11
_diffrn_reflns_limit_k_max 19
_diffrn_reflns_limit_k_min -24
_diffrn_reflns_limit_l_max 11
_diffrn_reflns_limit_l_min -12
_diffrn_reflns_number 12070
_diffrn_reflns_theta_full 25.00
_diffrn_reflns_theta_max 25.00
_diffrn_reflns_theta_min 2.81
_exptl_absorpt_coefficient_mu 13.093
_exptl_crystal_density_diffrn 2.634
_exptl_crystal_density_method 'not measured'
_exptl_crystal_description block
_exptl_crystal_F_000 1742
_refine_diff_density_max 0.940
_refine_diff_density_min -0.627
_refine_diff_density_rms 0.170
_refine_ls_extinction_method none
_refine_ls_goodness_of_fit_ref 1.044
_refine_ls_hydrogen_treatment constr
_refine_ls_matrix_type full
_refine_ls_number_parameters 190
_refine_ls_number_reflns 3580
_refine_ls_number_restraints 0
_refine_ls_restrained_S_all 1.044
_refine_ls_R_factor_all 0.0461
_refine_ls_R_factor_gt 0.0332
_refine_ls_shift/su_max 0.000
_refine_ls_shift/su_mean 0.000
_refine_ls_structure_factor_coef Fsqd
_refine_ls_weighting_details 'calc w=1/[\s^2^(Fo^2^)+(0.0343P)^2^+2.5609P] where P=(Fo^2^+2Fc^2^)/3'
_refine_ls_weighting_scheme calc
_refine_ls_wR_factor_gt 0.0757
_refine_ls_wR_factor_ref 0.0804
_reflns_number_gt 2936
_reflns_number_total 3580
_reflns_threshold_expression >2sigma(I)
_cod_data_source_file JSSC-2017-251-61.cif
_cod_data_source_block compound-1
_cod_depositor_comments
;

2022-11-07
Z value and formula fixed to values more according to usual
chemical conventions.                 miguel
;
_cod_original_formula_sum 'C12 Cu4 Ge2 Mn2 N12 Se10'
_cod_original_formula_weight 1611.14
_cod_original_formula_units_Z 2
_cod_original_sg_symbol_H-M 'P  21/c'
_cod_database_code 1560440

loop_
_symmetry_equiv_pos_as_xyz
'x, y, z'
'-x, y+1/2, -z+1/2'
'-x, -y, -z'
'x, -y-1/2, z-1/2'

loop_
_atom_site_label
_atom_site_type_symbol
_atom_site_fract_x
_atom_site_fract_y
_atom_site_fract_z
_atom_site_U_iso_or_equiv
_atom_site_adp_type
_atom_site_occupancy
_atom_site_symmetry_multiplicity
_atom_site_calc_flag
_atom_site_refinement_flags
_atom_site_disorder_assembly
_atom_site_disorder_group
Se1 Se 0.13097(7) 0.26437(3) 0.19548(6) 0.01913(17) Uani 1 1 d . . .
Ge7 Ge 0.23887(7) 0.16071(3) 0.22188(6) 0.01678(17) Uani 1 1 d . . .
Se3 Se 0.14950(7) 0.10524(3) 0.38313(6) 0.02157(17) Uani 1 1 d . . .
Se4 Se 0.45766(7) 0.23499(3) 0.48907(6) 0.02035(17) Uani 1 1 d . . .
Se6 Se 0.21919(8) 0.10456(3) 0.02306(6) 0.02378(18) Uani 1 1 d . . .
Se5 Se 0.48676(7) 0.17832(3) 0.29535(6) 0.02377(18) Uani 1 1 d . . .
Cu9 Cu 0.25013(9) 0.30179(4) 0.40245(7) 0.0218(2) Uani 1 1 d . . .
Cu8 Cu 0.23390(8) 0.30940(4) 0.02771(7) 0.0211(2) Uani 1 1 d . . .
Mn9 Mn 0.72457(11) 0.09689(5) 0.82017(9) 0.0225(2) Uani 1 1 d . . .
N1 N 0.5005(6) 0.1325(3) 0.7725(5) 0.0269(13) Uani 1 1 d . . .
N2 N 0.6045(6) 0.0086(3) 0.7150(5) 0.0249(13) Uani 1 1 d . . .
N3 N 0.9236(6) 0.0415(3) 0.8007(5) 0.0277(13) Uani 1 1 d . . .
N4 N 0.6857(7) 0.0608(3) 1.0216(5) 0.0368(16) Uani 1 1 d . . .
N5 N 0.7852(6) 0.1438(3) 0.6382(6) 0.0381(16) Uani 1 1 d . . .
C6 C 0.4026(7) 0.0766(4) 0.7378(6) 0.0279(16) Uani 1 1 d . . .
N7 N 0.8328(7) 0.1741(3) 0.9640(6) 0.0444(18) Uani 1 1 d . . .
C8 C 0.4627(7) 0.0310(4) 0.6473(7) 0.0323(18) Uani 1 1 d . . .
C9 C 0.9815(8) 0.0657(4) 0.6849(7) 0.0356(18) Uani 1 1 d . . .
C10 C 0.7965(8) 0.1631(4) 1.0990(7) 0.0374(19) Uani 1 1 d . . .
C11 C 0.8620(8) 0.0915(4) 0.5797(7) 0.044(2) Uani 1 1 d . . .
C12 C 0.7919(9) 0.0910(4) 1.1239(7) 0.046(2) Uani 1 1 d . . .

loop_
_atom_site_aniso_label
_atom_site_aniso_U_11
_atom_site_aniso_U_22
_atom_site_aniso_U_33
_atom_site_aniso_U_23
_atom_site_aniso_U_13
_atom_site_aniso_U_12
Se1 0.0205(4) 0.0180(4) 0.0187(3) 0.0010(3) 0.0033(3) 0.0031(3)
Ge7 0.0205(4) 0.0148(4) 0.0154(3) 0.0002(3) 0.0042(3) 0.0006(3)
Se3 0.0279(4) 0.0182(4) 0.0201(3) -0.0014(3) 0.0083(3) -0.0046(3)
Se4 0.0183(4) 0.0216(4) 0.0202(3) 0.0016(3) 0.0010(3) -0.0008(3)
Se6 0.0382(4) 0.0165(4) 0.0167(3) -0.0018(3) 0.0050(3) -0.0021(3)
Se5 0.0189(4) 0.0274(4) 0.0266(3) 0.0000(3) 0.0085(3) 0.0030(3)
Cu9 0.0279(5) 0.0182(5) 0.0202(4) -0.0002(3) 0.0066(3) -0.0003(4)
Cu8 0.0265(5) 0.0183(5) 0.0187(4) 0.0004(3) 0.0046(3) 0.0002(4)
Mn9 0.0210(6) 0.0221(6) 0.0245(5) -0.0009(4) 0.0041(4) 0.0019(5)
N1 0.024(3) 0.025(3) 0.032(3) -0.001(3) 0.005(2) 0.009(3)
N2 0.019(3) 0.022(3) 0.032(3) -0.003(2) 0.001(2) 0.003(3)
N3 0.021(3) 0.021(3) 0.042(3) -0.009(3) 0.009(3) -0.001(3)
N4 0.055(4) 0.032(4) 0.020(3) 0.001(3) 0.000(3) -0.008(3)
N5 0.027(4) 0.043(4) 0.046(4) 0.017(3) 0.013(3) 0.006(3)
C6 0.016(4) 0.030(4) 0.037(4) -0.008(3) 0.005(3) 0.001(3)
N7 0.050(4) 0.040(4) 0.043(4) -0.016(3) 0.010(3) -0.017(4)
C8 0.024(4) 0.033(5) 0.038(4) -0.011(3) 0.001(3) 0.005(4)
C9 0.024(4) 0.035(5) 0.051(4) -0.004(4) 0.015(3) -0.002(4)
C10 0.034(5) 0.041(5) 0.035(4) -0.013(4) 0.002(3) -0.002(4)
C11 0.039(5) 0.065(6) 0.031(4) 0.001(4) 0.016(3) 0.003(5)
C12 0.056(6) 0.047(6) 0.032(4) -0.001(4) -0.002(4) 0.008(5)

loop_
_atom_type_symbol
_atom_type_description
_atom_type_scat_dispersion_real
_atom_type_scat_dispersion_imag
_atom_type_scat_source
C C 0.0033 0.0016 'International Tables Vol C Tables 4.2.6.8 and 6.1.1.4'
H H 0.0000 0.0000 'International Tables Vol C Tables 4.2.6.8 and 6.1.1.4'
N N 0.0061 0.0033 'International Tables Vol C Tables 4.2.6.8 and 6.1.1.4'
Mn Mn 0.3368 0.7283 'International Tables Vol C Tables 4.2.6.8 and 6.1.1.4'
Cu Cu 0.3201 1.2651 'International Tables Vol C Tables 4.2.6.8 and 6.1.1.4'
Ge Ge 0.1547 1.8001 'International Tables Vol C Tables 4.2.6.8 and 6.1.1.4'
Se Se -0.0929 2.2259 'International Tables Vol C Tables 4.2.6.8 and 6.1.1.4'

loop_
_geom_angle_atom_site_label_1
_geom_angle_atom_site_label_2
_geom_angle_atom_site_label_3
_geom_angle
_geom_angle_site_symmetry_1
_geom_angle_site_symmetry_3
Cu8 Se1 Cu9 109.95(4) . .
Cu8 Se1 Ge7 102.00(3) . .
Cu9 Se1 Ge7 93.57(3) . .
Se3 Ge7 Se6 114.09(4) . .
Se3 Ge7 Se1 108.47(3) . .
Se6 Ge7 Se1 112.55(3) . .
Se3 Ge7 Se5 109.06(3) . .
Se6 Ge7 Se5 105.61(3) . .
Se1 Ge7 Se5 106.75(4) . .
Ge7 Se3 Cu8 87.57(3) . 4_566
Se5 Se4 Cu8 101.40(3) . 4_566
Se5 Se4 Cu9 100.52(3) . .
Cu8 Se4 Cu9 65.74(3) 4_566 .
Ge7 Se6 Cu9 93.53(3) . 4_565
Se4 Se5 Ge7 94.43(3) . .
Se6 Cu9 Se1 131.49(4) 4_566 .
Se6 Cu9 Se4 116.26(4) 4_566 .
Se1 Cu9 Se4 111.85(4) . .
Se6 Cu9 Cu8 115.32(3) 4_566 4_566
Se1 Cu9 Cu8 95.58(4) . 4_566
Se4 Cu9 Cu8 56.83(3) . 4_566
Se1 Cu8 Se3 128.62(4) . 4_565
Se1 Cu8 Se4 118.57(4) . 4_565
Se3 Cu8 Se4 112.81(3) 4_565 4_565
Se1 Cu8 Cu9 95.13(4) . 4_565
Se3 Cu8 Cu9 112.40(3) 4_565 4_565
Se4 Cu8 Cu9 57.43(3) 4_565 4_565
N1 Mn9 N3 159.5(2) . .
N1 Mn9 N5 93.5(2) . .
N3 Mn9 N5 78.1(2) . .
N1 Mn9 N7 102.5(2) . .
N3 Mn9 N7 96.8(2) . .
N5 Mn9 N7 94.9(2) . .
N1 Mn9 N4 89.7(2) . .
N3 Mn9 N4 101.4(2) . .
N5 Mn9 N4 171.4(2) . .
N7 Mn9 N4 76.6(2) . .
N1 Mn9 N2 77.3(2) . .
N3 Mn9 N2 85.24(19) . .
N5 Mn9 N2 97.3(2) . .
N7 Mn9 N2 167.8(2) . .
N4 Mn9 N2 91.2(2) . .
C6 N1 Mn9 109.7(4) . .
C8 N2 Mn9 108.1(4) . .
C9 N3 Mn9 110.4(4) . .
C12 N4 Mn9 107.9(5) . .
C11 N5 Mn9 104.3(4) . .
N1 C6 C8 109.5(5) . .
C10 N7 Mn9 109.9(5) . .
N2 C8 C6 108.8(5) . .
C12 C10 N7 108.8(6) . .
N4 C12 C10 109.5(6) . .

loop_
_geom_bond_atom_site_label_1
_geom_bond_atom_site_label_2
_geom_bond_distance
_geom_bond_site_symmetry_2
Se1 Cu8 2.3485(9) .
Se1 Cu9 2.3693(9) .
Se1 Ge7 2.3773(9) .
Ge7 Se3 2.3210(8) .
Ge7 Se6 2.3436(8) .
Ge7 Se5 2.3965(9) .
Se3 Cu8 2.3620(10) 4_566
Se4 Se5 2.3871(9) .
Se4 Cu8 2.4432(10) 4_566
Se4 Cu9 2.4599(10) .
Se6 Cu9 2.3552(10) 4_565
Cu9 Se6 2.3552(10) 4_566
Cu9 Cu8 2.6611(11) 4_566
Cu8 Se3 2.3620(10) 4_565
Cu8 Se4 2.4432(10) 4_565
Cu8 Cu9 2.6611(11) 4_565
Mn9 N1 2.247(6) .
Mn9 N3 2.274(6) .
Mn9 N5 2.292(6) .
Mn9 N7 2.300(6) .
Mn9 N4 2.313(5) .
Mn9 N2 2.323(6) .
N1 C6 1.493(9) .
N2 C8 1.490(8) .
N3 C9 1.501(9) .
N4 C12 1.471(10) .
N5 C11 1.502(10) .
C6 C8 1.519(9) .
N7 C10 1.521(9) .
C10 C12 1.516(12) .
